data_4025463
loop_
_publ_author_name
'Yin Chen'
'De-Xian Wang'
'Zhi-Tang Huang'
'Mei-Xiang Wang'

_publ_section_title
;
 Synthesis, Structure, and Functionalization of Homo
 Heterocalix[2]arene[2]triazines: Versatile Conformation and Cavity
 Structures Regulated by the Bridging Elements
;
_journal_name_full 'Journal of Organic Chemistry'
_journal_page_first 3786
_journal_page_last 3796
_journal_paper_doi 10.1021/jo100571c
_journal_volume 75
_journal_year 2010
_chemical_formula_sum 'C20 H12 Cl2 N6 O4'
_chemical_formula_weight 471.26
_chemical_name_systematic
; 
 ? 
;
_space_group_IT_number 62
_symmetry_cell_setting orthorhombic
_symmetry_space_group_name_Hall '-P 2ac 2n'
_symmetry_space_group_name_H-M 'P n m a'
_atom_sites_solution_hydrogens geom
_atom_sites_solution_primary direct
_atom_sites_solution_secondary difmap
_audit_creation_method SHELXL-97
_cell_angle_alpha 90.00
_cell_angle_beta 90.00
_cell_angle_gamma 90.00
_cell_formula_units_Z 4
_cell_length_a 15.8354(2)
_cell_length_b 15.6986(2)
_cell_length_c 8.45570(10)
_cell_measurement_reflns_used 7077
_cell_measurement_temperature 296(2)
_cell_measurement_theta_max 27.43
_cell_measurement_theta_min 2.57
_cell_volume 2102.03(5)
_computing_cell_refinement 'Bruker SMART'
_computing_data_collection 'Bruker SMART'
_computing_data_reduction 'Bruker SAINT'
_computing_molecular_graphics 'Bruker SHELXTL'
_computing_publication_material 'Bruker SHELXTL'
_computing_structure_refinement 'Bruker SHELXTL'
_computing_structure_solution 'Bruker SHELXTL'
_diffrn_ambient_temperature 296(2)
_diffrn_measured_fraction_theta_full 1.000
_diffrn_measured_fraction_theta_max 1.000
_diffrn_measurement_device_type 'CCD area detector'
_diffrn_measurement_method 'phi and omega scans'
_diffrn_radiation_monochromator graphite
_diffrn_radiation_source 'fine-focus sealed tube'
_diffrn_radiation_type MoK\a
_diffrn_radiation_wavelength 0.71073
_diffrn_reflns_av_R_equivalents 0.0204
_diffrn_reflns_av_sigmaI/netI 0.0121
_diffrn_reflns_limit_h_max 18
_diffrn_reflns_limit_h_min -18
_diffrn_reflns_limit_k_max 18
_diffrn_reflns_limit_k_min -18
_diffrn_reflns_limit_l_max 9
_diffrn_reflns_limit_l_min -10
_diffrn_reflns_number 13821
_diffrn_reflns_theta_full 25.00
_diffrn_reflns_theta_max 25.00
_diffrn_reflns_theta_min 2.57
_exptl_absorpt_coefficient_mu 0.350
_exptl_absorpt_correction_T_max 0.709
_exptl_absorpt_correction_T_min 0.638
_exptl_absorpt_correction_type multi-scan
_exptl_absorpt_process_details SADABS
_exptl_crystal_colour colorless
_exptl_crystal_density_diffrn 1.489
_exptl_crystal_density_method 'not measured'
_exptl_crystal_description block
_exptl_crystal_F_000 960
_exptl_crystal_size_max 0.35
_exptl_crystal_size_mid 0.3
_exptl_crystal_size_min 0.3
_refine_diff_density_max 0.536
_refine_diff_density_min -0.598
_refine_diff_density_rms 0.037
_refine_ls_extinction_coef 0.0116(11)
_refine_ls_extinction_expression Fc^*^=kFc[1+0.001xFc^2^\l^3^/sin(2\q)]^-1/4^
_refine_ls_extinction_method SHELXL
_refine_ls_goodness_of_fit_ref 1.053
_refine_ls_hydrogen_treatment constr
_refine_ls_matrix_type full
_refine_ls_number_parameters 153
_refine_ls_number_reflns 1926
_refine_ls_number_restraints 84
_refine_ls_restrained_S_all 1.032
_refine_ls_R_factor_all 0.0527
_refine_ls_R_factor_gt 0.0457
_refine_ls_shift/su_max 0.000
_refine_ls_shift/su_mean 0.000
_refine_ls_structure_factor_coef Fsqd
_refine_ls_weighting_details 'calc w=1/[\s^2^(Fo^2^)+(0.0416P)^2^+1.4167P] where P=(Fo^2^+2Fc^2^)/3'
_refine_ls_weighting_scheme calc
_refine_ls_wR_factor_gt 0.1103
_refine_ls_wR_factor_ref 0.1178
_reflns_number_gt 1661
_reflns_number_total 1926
_reflns_threshold_expression >2sigma(I)
_cod_data_source_file jo100571c_si_001_01.cif
_cod_data_source_block 22O2O
_cod_depositor_comments
;
The following automatic conversions were performed:

'_symmetry_cell_setting' value 'Orthorhombic' changed to
'orthorhombic' according to the built-in table from CIF Core
dictionary named 'cif_core.dic' version 2.4.1 from
2010-06-29.

'_exptl_absorpt_correction_type' value 'Multi-scan'
changed to 'multi-scan' according to the built-in table from CIF Core
dictionary named 'cif_core.dic' version 2.4.1 from 2010-06-29.

Automatic conversion script
Id: cif_fix_values 1646 2011-03-28 12:23:43Z adriana 
;
_cod_database_code 4025463

loop_
_symmetry_equiv_pos_as_xyz
'x, y, z'
'-x+1/2, -y, z+1/2'
'-x, y+1/2, -z'
'x+1/2, -y+1/2, -z+1/2'
'-x, -y, -z'
'x-1/2, y, -z-1/2'
'x, -y-1/2, z'
'-x-1/2, y-1/2, z-1/2'

loop_
_atom_site_label
_atom_site_type_symbol
_atom_site_fract_x
_atom_site_fract_y
_atom_site_fract_z
_atom_site_U_iso_or_equiv
_atom_site_adp_type
_atom_site_occupancy
_atom_site_symmetry_multiplicity
_atom_site_calc_flag
_atom_site_refinement_flags
_atom_site_disorder_assembly
_atom_site_disorder_group
C3 C 0.80228(15) 0.90869(19) 0.2313(3) 0.0797(8) Uani 1 1 d . . .
H3A H 0.7768 0.8995 0.3343 0.096 Uiso 1 1 calc R . .
H3B H 0.8605 0.9257 0.2479 0.096 Uiso 1 1 calc R . .
C4 C 0.80062(12) 0.82707(18) 0.1404(3) 0.0664(7) Uani 1 1 d . . .
C5 C 0.81370(16) 0.8258(2) -0.0220(3) 0.0789(8) Uani 1 1 d . . .
H5A H 0.8187 0.8768 -0.0771 0.095 Uiso 1 1 calc R . .
C6 C 0.8193(3) 0.7500 -0.1019(4) 0.0855(12) Uani 1 2 d S . .
H6A H 0.8269 0.7500 -0.2109 0.103 Uiso 1 2 calc SR . .
C7 C 0.79289(18) 0.7500 0.2190(4) 0.0653(9) Uani 1 2 d S . .
H7A H 0.7823 0.7500 0.3272 0.078 Uiso 1 2 calc SR . .
C9 C 0.54750(12) 0.82476(13) 0.4524(2) 0.0525(5) Uani 1 1 d . . .
C10 C 0.60391(14) 0.82657(15) 0.5749(3) 0.0644(6) Uani 1 1 d . . .
H10A H 0.6230 0.8780 0.6162 0.077 Uiso 1 1 calc R . .
C11 C 0.6316(2) 0.7500 0.6351(4) 0.0713(9) Uani 1 2 d S . .
H11A H 0.6699 0.7500 0.7185 0.086 Uiso 1 2 calc SR . .
C12 C 0.51849(17) 0.7500 0.3888(4) 0.0530(7) Uani 1 2 d S . .
H12A H 0.4803 0.7500 0.3053 0.064 Uiso 1 2 calc SR . .
Cl1 Cl 0.50723(7) 1.14338(5) 0.04986(9) 0.1124(4) Uani 1 1 d . . .
C1 C 0.55984(19) 1.06070(15) 0.1419(3) 0.0720(7) Uani 1 1 d U . .
N1 N 0.64043(16) 1.05279(13) 0.1073(2) 0.0772(6) Uani 1 1 d U . .
C2 C 0.67599(16) 0.98621(15) 0.1796(3) 0.0657(6) Uani 1 1 d U . .
N2 N 0.63770(11) 0.93142(11) 0.2749(2) 0.0579(5) Uani 1 1 d U . .
C8 C 0.55722(14) 0.95009(13) 0.2986(3) 0.0563(5) Uani 1 1 d U . .
N3 N 0.51317(13) 1.01389(12) 0.2366(2) 0.0664(5) Uani 1 1 d U . .
O1 O 0.75749(12) 0.97729(13) 0.1507(2) 0.0869(6) Uani 1 1 d . . .
O2 O 0.51116(9) 0.90038(10) 0.3933(2) 0.0666(5) Uani 1 1 d . . .

loop_
_atom_site_aniso_label
_atom_site_aniso_U_11
_atom_site_aniso_U_22
_atom_site_aniso_U_33
_atom_site_aniso_U_23
_atom_site_aniso_U_13
_atom_site_aniso_U_12
C3 0.0516(13) 0.112(2) 0.0754(16) -0.0046(17) 0.0043(12) -0.0154(14)
C4 0.0368(10) 0.1067(19) 0.0557(13) 0.0016(13) 0.0001(9) -0.0053(11)
C5 0.0645(14) 0.113(2) 0.0589(15) 0.0136(15) 0.0005(12) -0.0024(15)
C6 0.081(2) 0.129(4) 0.0456(19) 0.000 -0.0025(18) 0.000
C7 0.0380(15) 0.111(3) 0.0470(17) 0.000 0.0018(13) 0.000
C9 0.0395(10) 0.0581(12) 0.0599(12) 0.0024(10) 0.0105(9) 0.0010(9)
C10 0.0621(13) 0.0703(14) 0.0606(13) -0.0101(12) 0.0015(11) -0.0070(11)
C11 0.070(2) 0.090(3) 0.0542(18) 0.000 -0.0115(16) 0.000
C12 0.0363(13) 0.0655(18) 0.0573(17) 0.000 0.0017(13) 0.000
Cl1 0.1899(10) 0.0648(5) 0.0827(5) 0.0073(4) 0.0113(5) 0.0415(5)
C1 0.109(2) 0.0526(13) 0.0546(13) -0.0092(11) 0.0019(14) 0.0051(13)
N1 0.1075(17) 0.0623(12) 0.0618(12) 0.0001(10) 0.0172(12) -0.0063(12)
C2 0.0736(15) 0.0673(14) 0.0562(13) -0.0051(11) 0.0105(11) -0.0125(12)
N2 0.0523(10) 0.0654(11) 0.0560(10) 0.0000(9) 0.0031(8) -0.0075(8)
C8 0.0577(12) 0.0530(11) 0.0583(12) -0.0046(10) -0.0013(10) -0.0041(10)
N3 0.0770(12) 0.0508(10) 0.0715(12) -0.0045(10) -0.0030(10) 0.0056(9)
O1 0.0744(12) 0.0949(14) 0.0915(13) 0.0081(11) 0.0258(10) -0.0173(10)
O2 0.0492(8) 0.0590(9) 0.0915(11) 0.0107(9) 0.0103(8) 0.0034(7)

loop_
_atom_type_symbol
_atom_type_description
_atom_type_scat_dispersion_real
_atom_type_scat_dispersion_imag
_atom_type_scat_source
C C 0.0033 0.0016 'International Tables Vol C Tables 4.2.6.8 and 6.1.1.4'
H H 0.0000 0.0000 'International Tables Vol C Tables 4.2.6.8 and 6.1.1.4'
N N 0.0061 0.0033 'International Tables Vol C Tables 4.2.6.8 and 6.1.1.4'
O O 0.0106 0.0060 'International Tables Vol C Tables 4.2.6.8 and 6.1.1.4'
Cl Cl 0.1484 0.1585 'International Tables Vol C Tables 4.2.6.8 and 6.1.1.4'

loop_
_geom_angle_atom_site_label_1
_geom_angle_atom_site_label_2
_geom_angle_atom_site_label_3
_geom_angle
_geom_angle_site_symmetry_1
_geom_angle_site_symmetry_3
_geom_angle_publ_flag
O1 C3 C4 112.6(2) . . ?
C7 C4 C5 118.3(3) . . ?
C7 C4 C3 120.2(2) . . ?
C5 C4 C3 121.2(3) . . ?
C6 C5 C4 120.6(3) . . ?
C5 C6 C5 120.4(3) . 7_575 ?
C4 C7 C4 121.6(3) 7_575 . ?
C10 C9 C12 122.2(2) . . ?
C10 C9 O2 121.1(2) . . ?
C12 C9 O2 116.46(19) . . ?
C9 C10 C11 118.0(2) . . ?
C10 C11 C10 121.6(3) 7_575 . ?
C9 C12 C9 117.9(3) . 7_575 ?
N3 C1 N1 128.9(2) . . ?
N3 C1 Cl1 115.0(2) . . ?
N1 C1 Cl1 116.0(2) . . ?
C1 N1 C2 112.4(2) . . ?
O1 C2 N2 119.4(2) . . ?
O1 C2 N1 114.2(2) . . ?
N2 C2 N1 126.4(2) . . ?
C8 N2 C2 112.9(2) . . ?
N2 C8 N3 127.8(2) . . ?
N2 C8 O2 119.16(19) . . ?
N3 C8 O2 112.99(19) . . ?
C1 N3 C8 111.5(2) . . ?
C2 O1 C3 117.85(19) . . ?
C8 O2 C9 118.77(16) . . ?

loop_
_geom_bond_atom_site_label_1
_geom_bond_atom_site_label_2
_geom_bond_distance
_geom_bond_site_symmetry_2
_geom_bond_publ_flag
C3 O1 1.459(3) . ?
C3 C4 1.494(4) . ?
C4 C7 1.386(3) . ?
C4 C5 1.389(3) . ?
C5 C6 1.371(3) . ?
C6 C5 1.371(3) 7_575 ?
C7 C4 1.386(3) 7_575 ?
C9 C10 1.368(3) . ?
C9 C12 1.370(3) . ?
C9 O2 1.410(2) . ?
C10 C11 1.377(3) . ?
C11 C10 1.377(3) 7_575 ?
C12 C9 1.370(3) 7_575 ?
Cl1 C1 1.727(3) . ?
C1 N3 1.314(3) . ?
C1 N1 1.315(3) . ?
N1 C2 1.335(3) . ?
C2 O1 1.321(3) . ?
C2 N2 1.326(3) . ?
N2 C8 1.323(3) . ?
C8 N3 1.328(3) . ?
C8 O2 1.335(3) . ?
